data_7052626
loop_
_publ_author_name
'Schwarzer, Anke'
'Kroke, Edwin'

_publ_section_title
;
 A series of aryl-/alkyl-substituted melems
;
_journal_issue 4
_journal_name_full 'New Journal of Chemistry'
_journal_page_first 953
_journal_paper_doi 10.1039/c0nj00989j
_journal_volume 35
_journal_year 2011
_chemical_formula_moiety 'C34 H30 N10, 2(H2O)'
_chemical_formula_sum 'C34 H34 N10 O2'
_chemical_formula_weight 614.71
_chemical_name_common 1,5-Diphenylamino-8-ethylamino-tri-s-triazine
_chemical_name_systematic
;
1,5-Diphenylamino-8-ethylamino-tri-s-triazine
;
_space_group_IT_number 96
_symmetry_cell_setting tetragonal
_symmetry_space_group_name_Hall 'P 4nw 2abw'
_symmetry_space_group_name_H-M 'P 43 21 2'
_atom_sites_solution_hydrogens geom
_atom_sites_solution_primary direct
_atom_sites_solution_secondary difmap
_audit_creation_method SHELXL-97
_cell_angle_alpha 90.00
_cell_angle_beta 90.00
_cell_angle_gamma 90.00
_cell_formula_units_Z 4
_cell_length_a 12.5928(7)
_cell_length_b 12.5928(7)
_cell_length_c 19.4047(19)
_cell_measurement_reflns_used 901
_cell_measurement_temperature 100(2)
_cell_measurement_theta_max 20.30
_cell_measurement_theta_min 2.52
_cell_volume 3077.2(4)
_computing_cell_refinement 'Bruker SMART (Bruker, 2007)'
_computing_data_collection 'Bruker SMART (Bruker, 2007)'
_computing_data_reduction 'Bruker SAINT (Bruker, 2007)'
_computing_molecular_graphics 'Bruker SHELXTL (Bruker, 2007)'
_computing_publication_material 'Bruker SHELXTL (Bruker, 2007)'
_computing_structure_refinement 'SHELXL-97 (Sheldrick, 2008)'
_computing_structure_solution 'SHELXS-97 (Sheldrick, 2008)'
_diffrn_ambient_temperature 100(2)
_diffrn_measured_fraction_theta_full 0.997
_diffrn_measured_fraction_theta_max 0.997
_diffrn_measurement_device_type 'CCD area detector'
_diffrn_measurement_method 'phi and omega scans'
_diffrn_radiation_monochromator graphite
_diffrn_radiation_source 'fine-focus sealed tube'
_diffrn_radiation_type MoK\a
_diffrn_radiation_wavelength 0.71073
_diffrn_reflns_av_R_equivalents 0.1571
_diffrn_reflns_av_sigmaI/netI 0.1876
_diffrn_reflns_limit_h_max 9
_diffrn_reflns_limit_h_min -15
_diffrn_reflns_limit_k_max 15
_diffrn_reflns_limit_k_min -13
_diffrn_reflns_limit_l_max 23
_diffrn_reflns_limit_l_min -16
_diffrn_reflns_number 11538
_diffrn_reflns_theta_full 26.02
_diffrn_reflns_theta_max 26.02
_diffrn_reflns_theta_min 2.29
_exptl_absorpt_coefficient_mu 0.088
_exptl_absorpt_correction_type none
_exptl_crystal_colour colourless
_exptl_crystal_density_diffrn 1.327
_exptl_crystal_density_method 'not measured'
_exptl_crystal_description shard
_exptl_crystal_F_000 1296
_exptl_crystal_size_max 0.24
_exptl_crystal_size_mid 0.22
_exptl_crystal_size_min 0.19
_refine_diff_density_max 0.279
_refine_diff_density_min -0.361
_refine_diff_density_rms 0.085
_refine_ls_extinction_method none
_refine_ls_goodness_of_fit_ref 0.808
_refine_ls_hydrogen_treatment mixed
_refine_ls_matrix_type full
_refine_ls_number_parameters 232
_refine_ls_number_reflns 3036
_refine_ls_number_restraints 9
_refine_ls_restrained_S_all 0.807
_refine_ls_R_factor_all 0.2683
_refine_ls_R_factor_gt 0.0569
_refine_ls_shift/su_max 0.000
_refine_ls_shift/su_mean 0.000
_refine_ls_structure_factor_coef Fsqd
_refine_ls_weighting_details 'calc w=1/[\s^2^(Fo^2^)+(0.0707P)^2^+0.0000P] where P=(Fo^2^+2Fc^2^)/3'
_refine_ls_weighting_scheme calc
_refine_ls_wR_factor_gt 0.1159
_refine_ls_wR_factor_ref 0.1544
_reflns_number_gt 1154
_reflns_number_total 3036
_reflns_threshold_expression >2sigma(I)
_cod_data_source_file c0nj00989j.txt
_cod_data_source_block ansc127_0m
_cod_depositor_comments
;
The following automatic conversions were performed:
'_symmetry_cell_setting' value 'Tetragonal' changed to 'tetragonal'
according to '/home/saulius/struct/CIF-dictionaries/cif_core.dic'
dictionary named 'cif_core.dic' version 2.4.1 from 2010-06-29.

Automatic conversion script
Id: cif_fix_enum 1555 2011-01-17 13:19:09Z saulius 
;
_cod_database_code 7052626

loop_
_symmetry_equiv_pos_as_xyz
'x, y, z'
'-x, -y, z+1/2'
'-y+1/2, x+1/2, z+3/4'
'y+1/2, -x+1/2, z+1/4'
'-x+1/2, y+1/2, -z+3/4'
'x+1/2, -y+1/2, -z+1/4'
'y, x, -z'
'-y, -x, -z+1/2'

loop_
_atom_site_label
_atom_site_type_symbol
_atom_site_fract_x
_atom_site_fract_y
_atom_site_fract_z
_atom_site_U_iso_or_equiv
_atom_site_adp_type
_atom_site_occupancy
_atom_site_symmetry_multiplicity
_atom_site_calc_flag
_atom_site_refinement_flags
_atom_site_disorder_assembly
_atom_site_disorder_group
N1 N 0.7007(3) -0.0346(3) -0.0017(2) 0.0245(10) Uani 1 1 d . . .
N2 N 0.8867(3) 0.0164(3) -0.0007(2) 0.0264(10) Uani 1 1 d . . .
N3 N 0.8354(3) -0.1646(3) 0.0000 0.0217(13) Uani 1 2 d S . .
N4 N 0.6532(3) -0.2104(3) 0.00376(19) 0.0240(9) Uani 1 1 d . . .
N5 N 0.6123(3) -0.3877(3) 0.0000 0.0272(14) Uani 1 2 d S . .
N6 N 0.7522(3) 0.1393(3) -0.0074(2) 0.0264(10) Uani 1 1 d . . .
C1 C 0.7282(3) -0.1365(4) 0.0007(2) 0.0237(11) Uani 1 1 d . . .
C2 C 0.7813(4) 0.0359(4) -0.0031(2) 0.0272(12) Uani 1 1 d . . .
C3 C 0.9146(3) -0.0854(3) 0.0000 0.0244(16) Uani 1 2 d S . .
C4 C 0.6865(4) -0.3135(4) 0.0000 0.0254(17) Uani 1 2 d S . .
C5 C 0.6392(4) -0.5008(3) -0.0036(2) 0.0295(11) Uani 1 1 d . . .
H5A H 0.5875 -0.5420 0.0240 0.035 Uiso 1 1 calc R . .
H5B H 0.7106 -0.5121 0.0163 0.035 Uiso 1 1 calc R . .
C6 C 0.6380(4) -0.5403(4) -0.0770(2) 0.0394(14) Uani 1 1 d . . .
H6A H 0.5697 -0.5227 -0.0984 0.059 Uiso 1 1 calc R . .
H6B H 0.6479 -0.6175 -0.0774 0.059 Uiso 1 1 calc R . .
H6C H 0.6955 -0.5065 -0.1030 0.059 Uiso 1 1 calc R . .
C7 C 0.6407(4) 0.1691(3) -0.0173(3) 0.0260(12) Uani 1 1 d . . .
C8 C 0.5890(4) 0.1433(4) -0.0776(3) 0.0307(12) Uani 1 1 d . . .
H8 H 0.6244 0.1047 -0.1128 0.037 Uiso 1 1 calc R . .
C9 C 0.4850(4) 0.1747(4) -0.0860(3) 0.0330(13) Uani 1 1 d . . .
H9 H 0.4480 0.1565 -0.1270 0.040 Uiso 1 1 calc R . .
C10 C 0.4337(4) 0.2324(4) -0.0353(3) 0.0369(14) Uani 1 1 d . . .
H10 H 0.3619 0.2535 -0.0418 0.044 Uiso 1 1 calc R . .
C11 C 0.4861(4) 0.2596(3) 0.0248(3) 0.0315(13) Uani 1 1 d . . .
H11 H 0.4508 0.2994 0.0595 0.038 Uiso 1 1 calc R . .
C12 C 0.5913(4) 0.2279(4) 0.0338(2) 0.0289(12) Uani 1 1 d . . .
H12 H 0.6286 0.2465 0.0746 0.035 Uiso 1 1 calc R . .
C13 C 0.8276(3) 0.2242(3) -0.0122(3) 0.0262(12) Uani 1 1 d . . .
C14 C 0.8671(4) 0.2710(4) 0.0462(3) 0.0373(14) Uani 1 1 d . . .
H14 H 0.8489 0.2439 0.0903 0.045 Uiso 1 1 calc R . .
C15 C 0.9350(4) 0.3597(4) 0.0404(3) 0.0447(15) Uani 1 1 d . . .
H15 H 0.9641 0.3916 0.0806 0.054 Uiso 1 1 calc R . .
C16 C 0.9588(4) 0.3999(4) -0.0235(3) 0.0422(15) Uani 1 1 d . . .
H16 H 1.0027 0.4609 -0.0274 0.051 Uiso 1 1 calc R . .
C17 C 0.9191(4) 0.3516(4) -0.0824(3) 0.0417(14) Uani 1 1 d . . .
H17 H 0.9365 0.3792 -0.1266 0.050 Uiso 1 1 calc R . .
C18 C 0.8533(4) 0.2622(4) -0.0767(3) 0.0377(14) Uani 1 1 d . . .
H18 H 0.8267 0.2282 -0.1169 0.045 Uiso 1 1 calc R . .
O1A O 0.5950(6) 0.3944(7) 0.1956(4) 0.068(2) Uani 0.50 1 d PD A 1
H1A1 H 0.639(3) 0.368(10) 0.238(3) 0.082 Uiso 0.50 1 d PD B 1
H1A2 H 0.517(2) 0.408(8) 0.212(3) 0.082 Uiso 0.50 1 d PD C 1
O1B O 0.6645(7) 0.2878(8) 0.3203(5) 0.090(3) Uani 0.50 1 d PD D 2
H1B1 H 0.584(3) 0.294(8) 0.309(6) 0.108 Uiso 0.50 1 d PD E 2
H1B2 H 0.687(8) 0.208(3) 0.316(6) 0.108 Uiso 0.50 1 d PD F 2

loop_
_atom_site_aniso_label
_atom_site_aniso_U_11
_atom_site_aniso_U_22
_atom_site_aniso_U_33
_atom_site_aniso_U_23
_atom_site_aniso_U_13
_atom_site_aniso_U_12
N1 0.016(2) 0.017(2) 0.040(3) 0.002(2) -0.001(2) 0.0010(17)
N2 0.021(2) 0.018(2) 0.041(2) 0.002(2) -0.005(2) 0.0046(17)
N3 0.0156(18) 0.0156(18) 0.034(3) 0.002(2) -0.002(2) 0.003(3)
N4 0.023(2) 0.014(2) 0.035(2) 0.005(2) -0.001(2) -0.0019(18)
N5 0.018(2) 0.018(2) 0.046(4) 0.001(2) -0.001(2) -0.001(3)
N6 0.017(2) 0.019(2) 0.043(3) -0.002(2) -0.003(2) 0.0014(18)
C1 0.016(2) 0.024(3) 0.031(3) -0.002(3) -0.001(3) 0.002(2)
C2 0.026(3) 0.024(3) 0.031(3) 0.000(3) 0.002(3) 0.000(2)
C3 0.023(2) 0.023(2) 0.027(4) 0.000(3) 0.000(3) -0.009(3)
C4 0.024(2) 0.024(2) 0.027(4) -0.003(3) 0.003(3) 0.004(3)
C5 0.035(3) 0.014(2) 0.040(3) 0.001(2) -0.001(3) -0.002(2)
C6 0.042(3) 0.024(3) 0.051(3) -0.002(3) 0.009(3) 0.001(3)
C7 0.017(3) 0.020(3) 0.042(3) 0.004(2) 0.008(3) -0.002(2)
C8 0.031(3) 0.024(3) 0.038(3) 0.000(3) -0.002(3) 0.005(2)
C9 0.026(3) 0.030(3) 0.044(3) 0.007(3) -0.003(3) -0.005(3)
C10 0.026(3) 0.026(3) 0.059(4) 0.005(3) 0.004(3) 0.005(3)
C11 0.026(3) 0.025(3) 0.044(4) -0.002(3) 0.001(3) 0.000(2)
C12 0.033(3) 0.028(3) 0.026(3) 0.004(3) 0.002(3) 0.001(2)
C13 0.021(3) 0.016(2) 0.042(3) 0.001(3) 0.000(3) 0.000(2)
C14 0.031(3) 0.038(3) 0.042(3) 0.003(3) 0.000(3) -0.009(3)
C15 0.043(4) 0.048(4) 0.042(4) -0.007(3) 0.002(3) -0.014(3)
C16 0.029(3) 0.032(3) 0.065(4) -0.003(3) -0.004(3) -0.001(3)
C17 0.037(3) 0.039(4) 0.048(4) 0.011(3) -0.004(3) -0.010(3)
C18 0.035(3) 0.035(3) 0.043(3) -0.008(3) -0.006(3) -0.013(3)
O1A 0.043(6) 0.059(6) 0.103(7) 0.005(5) 0.015(5) 0.006(4)
O1B 0.075(8) 0.083(8) 0.112(8) -0.013(7) -0.012(7) -0.004(6)

loop_
_atom_type_symbol
_atom_type_description
_atom_type_scat_dispersion_real
_atom_type_scat_dispersion_imag
_atom_type_scat_source
C C 0.0033 0.0016 'International Tables Vol C Tables 4.2.6.8 and 6.1.1.4'
H H 0.0000 0.0000 'International Tables Vol C Tables 4.2.6.8 and 6.1.1.4'
N N 0.0061 0.0033 'International Tables Vol C Tables 4.2.6.8 and 6.1.1.4'
O O 0.0106 0.0060 'International Tables Vol C Tables 4.2.6.8 and 6.1.1.4'

loop_
_geom_angle_atom_site_label_1
_geom_angle_atom_site_label_2
_geom_angle_atom_site_label_3
_geom_angle
_geom_angle_site_symmetry_1
_geom_angle_site_symmetry_3
_geom_angle_publ_flag
C1 N1 C2 116.1(4) . . ?
C3 N2 C2 115.8(4) . . ?
C1 N3 C1 119.4(5) 7_645 . ?
C1 N3 C3 120.3(3) 7_645 . ?
C1 N3 C3 120.3(3) . . ?
C1 N4 C4 116.5(4) . . ?
C4 N5 C5 121.6(3) . . ?
C4 N5 C5 121.6(3) . 7_645 ?
C5 N5 C5 116.8(5) . 7_645 ?
C2 N6 C13 122.8(4) . . ?
C2 N6 C7 120.9(4) . . ?
C13 N6 C7 115.8(4) . . ?
N4 C1 N1 119.5(4) . . ?
N4 C1 N3 120.7(4) . . ?
N1 C1 N3 119.8(4) . . ?
N1 C2 N2 128.3(4) . . ?
N1 C2 N6 115.4(4) . . ?
N2 C2 N6 116.3(4) . . ?
N2 C3 N2 120.6(5) 7_645 . ?
N2 C3 N3 119.7(3) 7_645 . ?
N2 C3 N3 119.7(3) . . ?
N5 C4 N4 117.1(3) . 7_645 ?
N5 C4 N4 117.1(3) . . ?
N4 C4 N4 125.9(6) 7_645 . ?
N5 C5 C6 111.3(3) . . ?
N5 C5 H5A 109.4 . . ?
C6 C5 H5A 109.4 . . ?
N5 C5 H5B 109.4 . . ?
C6 C5 H5B 109.4 . . ?
H5A C5 H5B 108.0 . . ?
C5 C6 H6A 109.5 . . ?
C5 C6 H6B 109.5 . . ?
H6A C6 H6B 109.5 . . ?
C5 C6 H6C 109.5 . . ?
H6A C6 H6C 109.5 . . ?
H6B C6 H6C 109.5 . . ?
C8 C7 C12 121.4(5) . . ?
C8 C7 N6 120.2(4) . . ?
C12 C7 N6 118.3(4) . . ?
C9 C8 C7 118.8(5) . . ?
C9 C8 H8 120.6 . . ?
C7 C8 H8 120.6 . . ?
C8 C9 C10 120.8(5) . . ?
C8 C9 H9 119.6 . . ?
C10 C9 H9 119.6 . . ?
C11 C10 C9 120.5(5) . . ?
C11 C10 H10 119.8 . . ?
C9 C10 H10 119.8 . . ?
C10 C11 C12 119.3(5) . . ?
C10 C11 H11 120.4 . . ?
C12 C11 H11 120.4 . . ?
C7 C12 C11 119.3(5) . . ?
C7 C12 H12 120.3 . . ?
C11 C12 H12 120.3 . . ?
C14 C13 C18 121.1(4) . . ?
C14 C13 N6 120.5(5) . . ?
C18 C13 N6 118.3(5) . . ?
C13 C14 C15 119.6(5) . . ?
C13 C14 H14 120.2 . . ?
C15 C14 H14 120.2 . . ?
C16 C15 C14 119.7(5) . . ?
C16 C15 H15 120.1 . . ?
C14 C15 H15 120.1 . . ?
C15 C16 C17 120.3(5) . . ?
C15 C16 H16 119.9 . . ?
C17 C16 H16 119.9 . . ?
C16 C17 C18 120.0(5) . . ?
C16 C17 H17 120.0 . . ?
C18 C17 H17 120.0 . . ?
C13 C18 C17 119.3(5) . . ?
C13 C18 H18 120.4 . . ?
C17 C18 H18 120.4 . . ?
H1A1 O1A H1A2 108(3) . . ?
H1B1 O1B H1B2 108(3) . . ?

loop_
_geom_bond_atom_site_label_1
_geom_bond_atom_site_label_2
_geom_bond_distance
_geom_bond_site_symmetry_2
_geom_bond_publ_flag
N1 C1 1.330(5) . ?
N1 C2 1.349(5) . ?
N2 C3 1.330(4) . ?
N2 C2 1.351(5) . ?
N3 C1 1.396(5) 7_645 ?
N3 C1 1.396(5) . ?
N3 C3 1.410(7) . ?
N4 C1 1.327(5) . ?
N4 C4 1.366(4) . ?
N5 C4 1.321(7) . ?
N5 C5 1.466(5) . ?
N5 C5 1.466(5) 7_645 ?
N6 C2 1.355(5) . ?
N6 C13 1.433(5) . ?
N6 C7 1.465(5) . ?
C3 N2 1.330(4) 7_645 ?
C4 N4 1.366(4) 7_645 ?
C5 C6 1.509(6) . ?
C5 H5A 0.9900 . ?
C5 H5B 0.9900 . ?
C6 H6A 0.9800 . ?
C6 H6B 0.9800 . ?
C6 H6C 0.9800 . ?
C7 C8 1.380(6) . ?
C7 C12 1.386(6) . ?
C8 C9 1.378(6) . ?
C8 H8 0.9500 . ?
C9 C10 1.383(6) . ?
C9 H9 0.9500 . ?
C10 C11 1.382(6) . ?
C10 H10 0.9500 . ?
C11 C12 1.395(6) . ?
C11 H11 0.9500 . ?
C12 H12 0.9500 . ?
C13 C14 1.371(6) . ?
C13 C18 1.379(6) . ?
C14 C15 1.412(7) . ?
C14 H14 0.9500 . ?
C15 C16 1.373(6) . ?
C15 H15 0.9500 . ?
C16 C17 1.388(7) . ?
C16 H16 0.9500 . ?
C17 C18 1.402(7) . ?
C17 H17 0.9500 . ?
C18 H18 0.9500 . ?
O1A H1A1 1.046(18) . ?
O1A H1A2 1.046(18) . ?
O1B H1B1 1.046(18) . ?
O1B H1B2 1.046(18) . ?

loop_
_geom_hbond_atom_site_label_D
_geom_hbond_atom_site_label_H
_geom_hbond_atom_site_label_A
_geom_hbond_distance_DH
_geom_hbond_distance_HA
_geom_hbond_distance_DA
_geom_hbond_angle_DHA
_geom_hbond_site_symmetry_A
O1A H1A1 O1B 1.046(18) 1.92(4) 2.903(13) 156(7) .

loop_
_geom_torsion_atom_site_label_1
_geom_torsion_atom_site_label_2
_geom_torsion_atom_site_label_3
_geom_torsion_atom_site_label_4
_geom_torsion
_geom_torsion_site_symmetry_1
_geom_torsion_site_symmetry_2
_geom_torsion_site_symmetry_3
_geom_torsion_site_symmetry_4
_geom_torsion_publ_flag
C4 N4 C1 N1 174.4(3) . . . . ?
C4 N4 C1 N3 -5.6(6) . . . . ?
C2 N1 C1 N4 178.4(4) . . . . ?
C2 N1 C1 N3 -1.6(7) . . . . ?
C1 N3 C1 N4 3.0(3) 7_645 . . . ?
C3 N3 C1 N4 -177.0(3) . . . . ?
C1 N3 C1 N1 -177.0(5) 7_645 . . . ?
C3 N3 C1 N1 3.0(5) . . . . ?
C1 N1 C2 N2 -1.7(8) . . . . ?
C1 N1 C2 N6 178.3(4) . . . . ?
C3 N2 C2 N1 3.3(7) . . . . ?
C3 N2 C2 N6 -176.7(3) . . . . ?
C13 N6 C2 N1 -177.4(4) . . . . ?
C7 N6 C2 N1 -6.1(7) . . . . ?
C13 N6 C2 N2 2.6(7) . . . . ?
C7 N6 C2 N2 173.9(4) . . . . ?
C2 N2 C3 N2 178.4(4) . . . 7_645 ?
C2 N2 C3 N3 -1.6(4) . . . . ?
C1 N3 C3 N2 -1.3(3) 7_645 . . 7_645 ?
C1 N3 C3 N2 178.7(3) . . . 7_645 ?
C1 N3 C3 N2 178.7(3) 7_645 . . . ?
C1 N3 C3 N2 -1.3(3) . . . . ?
C5 N5 C4 N4 0.2(3) . . . 7_645 ?
C5 N5 C4 N4 -179.8(3) 7_645 . . 7_645 ?
C5 N5 C4 N4 -179.8(3) . . . . ?
C5 N5 C4 N4 0.2(3) 7_645 . . . ?
C1 N4 C4 N5 -177.2(3) . . . . ?
C1 N4 C4 N4 2.8(3) . . . 7_645 ?
C4 N5 C5 C6 -93.6(4) . . . . ?
C5 N5 C5 C6 86.4(4) 7_645 . . . ?
C2 N6 C7 C8 -65.9(6) . . . . ?
C13 N6 C7 C8 106.0(5) . . . . ?
C2 N6 C7 C12 117.4(5) . . . . ?
C13 N6 C7 C12 -70.8(6) . . . . ?
C12 C7 C8 C9 -1.8(7) . . . . ?
N6 C7 C8 C9 -178.4(4) . . . . ?
C7 C8 C9 C10 1.0(7) . . . . ?
C8 C9 C10 C11 0.0(7) . . . . ?
C9 C10 C11 C12 -0.2(7) . . . . ?
C8 C7 C12 C11 1.6(7) . . . . ?
N6 C7 C12 C11 178.3(4) . . . . ?
C10 C11 C12 C7 -0.6(6) . . . . ?
C2 N6 C13 C14 -89.1(6) . . . . ?
C7 N6 C13 C14 99.2(5) . . . . ?
C2 N6 C13 C18 95.5(6) . . . . ?
C7 N6 C13 C18 -76.2(6) . . . . ?
C18 C13 C14 C15 0.1(7) . . . . ?
N6 C13 C14 C15 -175.2(5) . . . . ?
C13 C14 C15 C16 1.5(8) . . . . ?
C14 C15 C16 C17 -1.9(8) . . . . ?
C15 C16 C17 C18 0.7(8) . . . . ?
C14 C13 C18 C17 -1.4(7) . . . . ?
N6 C13 C18 C17 174.1(4) . . . . ?
C16 C17 C18 C13 0.9(8) . . . . ?
